data_4349629
loop_
_publ_author_name
'Tu, Hao-Ran'
'Sun, Wen-Bin'
'Li, Hong-Feng'
'Chen, Peng'
'Tian, Yong-Mei'
'Zhang, Wan-Ying'
'Zhang, Yi-Quan'
'Yan, Peng-Fei'

_publ_section_title
;
 Complementation and joint contribution of appropriate intramolecular
 coupling and local ion symmetry to improve magnetic relaxation in a
 series of dinuclear Dy2 single-molecule magnets
;
_journal_issue 3
_journal_name_full 'Inorganic Chemistry Frontiers'
_journal_page_first 499
_journal_paper_doi 10.1039/C6QI00508J
_journal_volume 4
_journal_year 2017
_chemical_formula_moiety 'C74 H58 Dy2 F12 O16, 2(H2 O)'
_chemical_formula_sum 'C74 H62 Dy2 F12 O18'
_chemical_formula_weight 1792.24
_space_group_crystal_system triclinic
_space_group_IT_number 2
_space_group_name_Hall '-P 1'
_space_group_name_H-M_alt 'P -1'
_atom_sites_solution_hydrogens geom
_atom_sites_solution_primary iterative
_atom_sites_solution_secondary difmap
_audit_creation_date 2016-02-29
_audit_creation_method
;
Olex2 1.2
(compiled 2015.01.26 svn.r3150 for OlexSys, GUI svn.r4998)
;
_audit_update_record
;
2016-03-10 deposited with the CCDC.
2016-12-28 downloaded from the CCDC.
;
_cell_angle_alpha 105.513(5)
_cell_angle_beta 101.950(4)
_cell_angle_gamma 111.582(5)
_cell_formula_units_Z 1
_cell_length_a 10.4693(5)
_cell_length_b 14.2053(8)
_cell_length_c 14.5234(7)
_cell_measurement_reflns_used 6553
_cell_measurement_temperature 293(2)
_cell_measurement_theta_max 29.0951
_cell_measurement_theta_min 3.0198
_cell_volume 1819.4(2)
_computing_cell_refinement
;
CrysAlisPro, Agilent Technologies,
Version 1.171.35.21 (release 20-01-2012 CrysAlis171 .NET)
(compiled Jan 23 2012,18:06:46)
;
_computing_data_collection
;
CrysAlisPro, Agilent Technologies,
Version 1.171.35.21 (release 20-01-2012 CrysAlis171 .NET)
(compiled Jan 23 2012,18:06:46)
;
_computing_data_reduction
;
CrysAlisPro, Agilent Technologies,
Version 1.171.35.21 (release 20-01-2012 CrysAlis171 .NET)
(compiled Jan 23 2012,18:06:46)
;
_computing_molecular_graphics 'Olex2 (Dolomanov et al., 2009)'
_computing_publication_material 'Olex2 (Dolomanov et al., 2009)'
_computing_structure_refinement 'XL (Sheldrick, 2008)'
_computing_structure_solution
;
Superflip (Palatinus & Chapuis, 2007;Palatinus & van der Lee, 2008;
Palatinus et al., 2012)
;
_diffrn_ambient_temperature 293(2)
_diffrn_detector 'Image Plate'
_diffrn_detector_area_resol_mean 16.1954
_diffrn_detector_type 'Rigaku IP'
_diffrn_measured_fraction_theta_full 0.997
_diffrn_measured_fraction_theta_max 0.836
_diffrn_measurement_details
;
#__ type_ start__ end____ width___ exp.time_
  1 omega   -5.00   88.00   1.0000    2.0000
omega____ theta____ kappa____ phi______ frames
    -       18.0103   77.0000    0.0000 93

#__ type_ start__ end____ width___ exp.time_
  2 omega   42.00   68.00   1.0000    2.0000
omega____ theta____ kappa____ phi______ frames
    -       18.0103   19.0000   90.0000 26

#__ type_ start__ end____ width___ exp.time_
  3 omega  -51.00   35.00   1.0000    2.0000
omega____ theta____ kappa____ phi______ frames
    -       18.0103  -57.0000 -120.0000 86

#__ type_ start__ end____ width___ exp.time_
  4 omega    5.00   59.00   1.0000    2.0000
omega____ theta____ kappa____ phi______ frames
    -       18.0103   57.0000 -120.0000 54

#__ type_ start__ end____ width___ exp.time_
  5 omega  -47.00   48.00   1.0000    2.0000
omega____ theta____ kappa____ phi______ frames
    -      -19.1040   77.0000  120.0000 95

#__ type_ start__ end____ width___ exp.time_
  6 omega  -25.00   21.00   1.0000    2.0000
omega____ theta____ kappa____ phi______ frames
    -      -19.1040  -99.0000    0.0000 46
;
_diffrn_measurement_device 'four-circle diffractometer'
_diffrn_measurement_device_type 'Rigaku R-AXIS SPIDER IP'
_diffrn_measurement_method '\w scans'
_diffrn_orient_matrix_UB_11 0.0132569000
_diffrn_orient_matrix_UB_12 0.0072574000
_diffrn_orient_matrix_UB_13 0.0519228000
_diffrn_orient_matrix_UB_21 -0.0215891000
_diffrn_orient_matrix_UB_22 -0.0567462000
_diffrn_orient_matrix_UB_23 -0.0131356000
_diffrn_orient_matrix_UB_31 0.0732423000
_diffrn_orient_matrix_UB_32 0.0095095000
_diffrn_orient_matrix_UB_33 0.0061760000
_diffrn_radiation_monochromator graphite
_diffrn_radiation_probe x-ray
_diffrn_radiation_type 'Mo K\a'
_diffrn_radiation_wavelength 0.7107
_diffrn_reflns_av_R_equivalents 0.0270
_diffrn_reflns_av_unetI/netI 0.0450
_diffrn_reflns_limit_h_max 14
_diffrn_reflns_limit_h_min -13
_diffrn_reflns_limit_k_max 19
_diffrn_reflns_limit_k_min -19
_diffrn_reflns_limit_l_max 19
_diffrn_reflns_limit_l_min -19
_diffrn_reflns_number 15001
_diffrn_reflns_theta_full 26.00
_diffrn_reflns_theta_max 29.16
_diffrn_reflns_theta_min 3.03
_diffrn_source 'sealed X-ray tube'
_diffrn_source_target Mo
_exptl_absorpt_coefficient_mu 2.138
_exptl_absorpt_correction_T_max 1.00000
_exptl_absorpt_correction_T_min 0.87950
_exptl_absorpt_correction_type multi-scan
_exptl_absorpt_process_details
;
CrysAlisPro, Agilent Technologies,
Version 1.171.35.21 (release 20-01-2012 CrysAlis171 .NET)
(compiled Jan 23 2012,18:06:46)
Empirical absorption correction using spherical harmonics,
 implemented in SCALE3 ABSPACK scaling algorithm.
;
_exptl_crystal_density_diffrn 1.636
_exptl_crystal_density_method 'not measured'
_exptl_crystal_description block
_exptl_crystal_F_000 890
_refine_diff_density_max 1.631
_refine_diff_density_min -0.889
_refine_diff_density_rms 0.124
_refine_ls_extinction_method none
_refine_ls_goodness_of_fit_ref 1.079
_refine_ls_hydrogen_treatment constr
_refine_ls_matrix_type full
_refine_ls_number_parameters 480
_refine_ls_number_reflns 8216
_refine_ls_number_restraints 66
_refine_ls_restrained_S_all 1.092
_refine_ls_R_factor_all 0.0579
_refine_ls_R_factor_gt 0.0457
_refine_ls_shift/su_max 0.047
_refine_ls_shift/su_mean 0.001
_refine_ls_structure_factor_coef Fsqd
_refine_ls_weighting_details 'calc w=1/[\s^2^(Fo^2^)+(0.0666P)^2^+3.1105P] where P=(Fo^2^+2Fc^2^)/3'
_refine_ls_weighting_scheme calc
_refine_ls_wR_factor_gt 0.1207
_refine_ls_wR_factor_ref 0.1325
_reflns_number_gt 7003
_reflns_number_total 8216
_reflns_threshold_expression >2sigma(I)
_cod_data_source_file c6qi00508j4.cif
_cod_data_source_block 1
_cod_original_cell_volume 1819.40(16)
_cod_database_code 4349629
_reflns_odcompleteness_completeness 99.81
_reflns_odcompleteness_iscentric 1
_reflns_odcompleteness_theta 26.32
_olex2_refinement_description
;
1. Fixed Uiso
 At 1.2 times of:
  All C(H) groups
 At 1.5 times of:
  All C(H,H,H) groups, All O(H) groups, All O(H,H) groups
2. Restrained distances
 O8-H8
 0.85 with sigma of 0.01
 C26-C27
 1.35 with sigma of 0.01
 C27-C28
 1.35 with sigma of 0.01
 C28-C29
 1.35 with sigma of 0.01
 C29-C30
 1.35 with sigma of 0.01
 C30-C31
 1.35 with sigma of 0.01
 C31-C32
 1.35 with sigma of 0.01
 C32-C33
 1.35 with sigma of 0.01
 C33-C34
 1.35 with sigma of 0.01
 C34-C35
 1.35 with sigma of 0.01
 C26-C35
 1.35 with sigma of 0.01
 Dy1-H8
 2.865918 with sigma of 0.02
3. Uiso/Uaniso restraints and constraints
: with sigma of 0.1 and sigma for terminal atoms of 0.2
4.a Riding coordinates:
 O8(H8), O9(H9A,H9B)
4.b Me refined with riding coordinates:
 C37(H37A,H37B,H37C)
4.c Aromatic/amide H refined with riding coordinates:
 C3(H3), C4(H4), C5(H5), C10(H10), C13(H13), C16(H16), C17(H17), C18(H18),
 C19(H19), C21(H21), C24(H24), C27(H27), C28(H28), C30(H30), C31(H31), C32(H32),
  C33(H33), C35(H35), C36(H36)
4.d Idealised Me refined as rotating group:
 C7(H7A,H7B,H7C), C14(H14A,H14B,H14C)
;
_olex2_submission_special_instructions 'No special instructions were received'

loop_
_space_group_symop_id
_space_group_symop_operation_xyz
1 'x, y, z'
2 '-x, -y, -z'

loop_
_atom_site_label
_atom_site_type_symbol
_atom_site_fract_x
_atom_site_fract_y
_atom_site_fract_z
_atom_site_U_iso_or_equiv
_atom_site_adp_type
_atom_site_occupancy
_atom_site_calc_flag
_atom_site_refinement_flags_posn
F1 F 0.6069(7) 0.5256(6) 0.2614(5) 0.129(2) Uani 1 d .
F2 F 0.6952(5) 0.6595(5) 0.3999(4) 0.1051(18) Uani 1 d .
F3 F 0.5167(7) 0.5136(6) 0.3786(6) 0.140(3) Uani 1 d .
F4 F 0.1934(10) 0.3707(8) 0.4019(5) 0.157(3) Uani 1 d .
F5 F 0.1437(10) 0.4938(6) 0.4737(4) 0.143(3) Uani 1 d .
F6 F -0.0024(10) 0.3362(7) 0.4314(5) 0.166(3) Uani 1 d .
O1 O -0.1345(5) 0.6649(3) -0.0679(3) 0.0506(9) Uani 1 d .
O2 O -0.0119(4) 0.5843(3) 0.0466(3) 0.0359(7) Uani 1 d .
O3 O -0.0085(5) 0.6172(4) 0.2355(3) 0.0534(10) Uani 1 d .
O4 O 0.2654(4) 0.6997(3) 0.2328(4) 0.0576(11) Uani 1 d .
O5 O 0.3508(4) 0.5378(3) 0.2194(3) 0.0535(10) Uani 1 d .
O6 O -0.1234(4) 0.3788(3) 0.1016(3) 0.0472(9) Uani 1 d .
O7 O 0.1135(5) 0.4686(4) 0.2756(3) 0.0549(10) Uani 1 d .
O8 O 0.2858(4) 0.5837(4) 0.0455(3) 0.0574(11) Uani 1 d D
H8 H 0.2436 0.5935 -0.0054 0.086 Uiso 1 d DR
C1 C 0.3918(7) 0.7616(5) 0.2939(5) 0.0538(14) Uani 1 d .
C2 C -0.1278(6) 0.6980(4) 0.0313(5) 0.0446(12) Uani 1 d .
C3 C -0.1798(8) 0.7686(6) 0.0744(6) 0.0607(17) Uani 1 d .
H3 H -0.2193 0.8007 0.0362 0.073 Uiso 1 calc R
C4 C -0.1732(9) 0.7911(6) 0.1732(6) 0.073(2) Uani 1 d .
H4 H -0.2071 0.8397 0.2020 0.088 Uiso 1 calc R
C5 C -0.1175(8) 0.7436(6) 0.2310(6) 0.0666(18) Uani 1 d .
H5 H -0.1157 0.7583 0.2978 0.080 Uiso 1 calc R
C6 C -0.0638(6) 0.6728(5) 0.1876(5) 0.0476(13) Uani 1 d .
C7 C -0.2104(8) 0.7031(6) -0.1323(6) 0.0662(18) Uani 1 d .
H7A H -0.3075 0.6823 -0.1299 0.099 Uiso 1 calc GR
H7B H -0.2154 0.6711 -0.2010 0.099 Uiso 1 calc GR
H7C H -0.1588 0.7813 -0.1090 0.099 Uiso 1 calc GR
C8 C 0.5717(8) 0.5801(8) 0.3333(7) 0.078(2) Uani 1 d .
C9 C 0.4600(6) 0.6157(6) 0.2886(5) 0.0534(15) Uani 1 d .
C10 C 0.4914(7) 0.7223(6) 0.3270(5) 0.0644(18) Uani 1 d .
H10 H 0.5815 0.7715 0.3769 0.077 Uiso 1 calc R
C11 C -0.0634(5) 0.6515(4) 0.0880(4) 0.0376(10) Uani 1 d .
C12 C 0.4319(8) 0.8807(5) 0.3300(5) 0.0624(17) Uani 1 d .
C13 C 0.5762(11) 0.9613(7) 0.3865(7) 0.095(3) Uani 1 d .
H13 H 0.6506 0.9421 0.4055 0.115 Uiso 1 calc R
C14 C 0.0264(10) 0.6549(7) 0.3441(5) 0.079(2) Uani 1 d .
H14A H 0.0890 0.7322 0.3739 0.118 Uiso 1 calc GR
H14B H 0.0753 0.6177 0.3709 0.118 Uiso 1 calc GR
H14C H -0.0620 0.6399 0.3598 0.118 Uiso 1 calc GR
C15 C 0.4982(15) 1.1032(7) 0.3886(7) 0.096(3) Uani 1 d .
C16 C 0.6053(14) 1.0721(7) 0.4138(8) 0.118(4) Uani 1 d .
H16 H 0.7008 1.1259 0.4502 0.142 Uiso 1 calc R
C17 C 0.420(2) 1.2422(10) 0.3919(10) 0.139(6) Uani 1 d .
H17 H 0.4392 1.3153 0.4112 0.167 Uiso 1 calc R
C18 C 0.533(2) 1.2166(8) 0.4158(9) 0.138(6) Uani 1 d .
H18 H 0.6287 1.2708 0.4486 0.165 Uiso 1 calc R
C19 C 0.2491(15) 1.0566(8) 0.3125(9) 0.108(4) Uani 1 d .
H19 H 0.1524 1.0047 0.2770 0.129 Uiso 1 calc R
C20 C 0.3565(12) 1.0235(7) 0.3351(6) 0.081(2) Uani 1 d .
C21 C 0.3269(9) 0.9126(6) 0.3062(5) 0.0661(18) Uani 1 d .
H21 H 0.2314 0.8593 0.2693 0.079 Uiso 1 calc R
C22 C 0.0889(12) 0.3993(8) 0.4012(7) 0.081(2) Uani 1 d .
C23 C 0.0229(8) 0.3999(6) 0.2979(5) 0.0556(15) Uani 1 d .
C24 C -0.1170(8) 0.3279(6) 0.2423(6) 0.0663(18) Uani 1 d .
H24 H -0.1711 0.2823 0.2700 0.080 Uiso 1 calc R
C25 C -0.1852(7) 0.3189(5) 0.1430(5) 0.0546(15) Uani 1 d .
C26 C -0.3377(7) 0.2282(6) 0.0790(7) 0.075(2) Uani 1 d D
C27 C -0.3741(10) 0.1808(6) -0.0246(8) 0.108(4) Uani 1 d D
H27 H -0.2992 0.2108 -0.0486 0.130 Uiso 1 calc R
C28 C -0.5027(11) 0.0959(8) -0.1008(8) 0.121(4) Uani 1 d D
H28 H -0.5126 0.0679 -0.1689 0.145 Uiso 1 calc R
C29 C -0.6088(11) 0.0605(8) -0.0632(8) 0.099(3) Uani 1 d D
C30 C -0.7478(11) -0.0220(8) -0.1362(12) 0.164(7) Uani 1 d D
H30 H -0.7635 -0.0478 -0.2055 0.197 Uiso 1 calc R
C31 C -0.8527(13) -0.0591(9) -0.0983(11) 0.152(7) Uani 1 d D
H31 H -0.9454 -0.1135 -0.1409 0.183 Uiso 1 calc R
C32 C -0.8224(15) -0.0165(10) 0.0033(11) 0.162(7) Uani 1 d D
H32 H -0.9012 -0.0460 0.0241 0.195 Uiso 1 calc R
C33 C -0.6984(11) 0.0614(10) 0.0805(11) 0.130(5) Uani 1 d D
H33 H -0.6900 0.0829 0.1487 0.157 Uiso 1 calc R
C34 C -0.5902(8) 0.1032(6) 0.0464(8) 0.087(3) Uani 1 d D
C35 C -0.4479(8) 0.1876(7) 0.1142(9) 0.111(4) Uani 1 d D
H35 H -0.4313 0.2147 0.1836 0.133 Uiso 1 calc R
C36 C 0.2849(19) 1.1657(10) 0.3422(12) 0.135(5) Uani 1 d .
H36 H 0.2111 1.1864 0.3266 0.162 Uiso 1 calc R
C37 C 0.4169(9) 0.5879(9) 0.0343(8) 0.091(3) Uani 1 d .
H37A H 0.4416 0.6251 -0.0105 0.137 Uiso 1 calc R
H37B H 0.4061 0.5150 0.0062 0.137 Uiso 1 calc R
H37C H 0.4932 0.6267 0.0995 0.137 Uiso 1 calc R
Dy1 Dy 0.11850(2) 0.515514(18) 0.132540(18) 0.03765(10) Uani 1 d D
O9 O 0.9914(10) 0.9180(7) 0.5288(7) 0.152(4) Uani 1 d .
H9A H 0.9226 0.8855 0.5482 0.227 Uiso 1 d R
H9B H 1.0699 0.9568 0.5796 0.227 Uiso 1 d R

loop_
_atom_site_aniso_label
_atom_site_aniso_U_11
_atom_site_aniso_U_22
_atom_site_aniso_U_33
_atom_site_aniso_U_23
_atom_site_aniso_U_13
_atom_site_aniso_U_12
F1 0.092(4) 0.153(6) 0.125(5) 0.017(4) -0.007(4) 0.085(4)
F2 0.058(3) 0.129(4) 0.097(4) 0.040(3) -0.017(3) 0.035(3)
F3 0.098(4) 0.170(6) 0.188(7) 0.143(6) 0.024(4) 0.058(4)
F4 0.226(8) 0.271(10) 0.094(4) 0.107(6) 0.060(5) 0.205(8)
F5 0.214(8) 0.140(6) 0.054(3) 0.027(4) 0.006(4) 0.086(6)
F6 0.183(7) 0.203(8) 0.105(5) 0.116(6) 0.041(5) 0.043(6)
O1 0.055(2) 0.054(2) 0.049(2) 0.0227(19) 0.0086(19) 0.033(2)
O2 0.0374(17) 0.0349(17) 0.0362(18) 0.0119(14) 0.0078(14) 0.0205(15)
O3 0.064(3) 0.062(3) 0.041(2) 0.0185(19) 0.0139(19) 0.038(2)
O4 0.045(2) 0.042(2) 0.064(3) 0.0072(19) 0.000(2) 0.0156(18)
O5 0.044(2) 0.054(2) 0.055(3) 0.022(2) 0.0018(19) 0.022(2)
O6 0.042(2) 0.052(2) 0.049(2) 0.0253(19) 0.0105(18) 0.0201(18)
O7 0.061(3) 0.064(3) 0.046(2) 0.028(2) 0.015(2) 0.031(2)
O8 0.035(2) 0.073(3) 0.062(3) 0.034(2) 0.0100(19) 0.019(2)
C1 0.054(3) 0.047(3) 0.039(3) 0.009(2) 0.005(3) 0.010(3)
C2 0.040(3) 0.040(3) 0.052(3) 0.017(2) 0.010(2) 0.020(2)
C3 0.067(4) 0.061(4) 0.073(5) 0.029(3) 0.022(3) 0.047(3)
C4 0.085(5) 0.077(5) 0.080(5) 0.024(4) 0.036(4) 0.060(4)
C5 0.080(5) 0.077(5) 0.056(4) 0.018(3) 0.026(4) 0.052(4)
C6 0.044(3) 0.050(3) 0.048(3) 0.016(3) 0.012(3) 0.025(3)
C7 0.081(5) 0.067(4) 0.068(4) 0.039(4) 0.015(4) 0.047(4)
C8 0.048(4) 0.092(6) 0.085(6) 0.033(5) -0.002(4) 0.035(4)
C9 0.039(3) 0.069(4) 0.045(3) 0.028(3) 0.001(3) 0.019(3)
C10 0.043(3) 0.056(4) 0.062(4) 0.016(3) -0.010(3) 0.007(3)
C11 0.034(2) 0.030(2) 0.042(3) 0.011(2) 0.009(2) 0.012(2)
C12 0.076(4) 0.045(3) 0.041(3) 0.011(3) 0.012(3) 0.010(3)
C13 0.089(6) 0.058(4) 0.072(5) 0.006(4) -0.017(5) 0.000(4)
C14 0.117(7) 0.099(6) 0.041(4) 0.022(4) 0.025(4) 0.073(6)
C15 0.151(10) 0.054(5) 0.055(5) 0.012(4) 0.028(6) 0.027(6)
C16 0.130(9) 0.051(5) 0.081(7) 0.000(4) -0.010(6) -0.013(5)
C17 0.258(19) 0.069(7) 0.109(9) 0.035(7) 0.091(11) 0.076(10)
C18 0.242(17) 0.057(5) 0.078(7) 0.014(5) 0.050(9) 0.040(8)
C19 0.161(10) 0.084(6) 0.130(9) 0.057(6) 0.098(9) 0.070(7)
C20 0.126(8) 0.060(4) 0.066(5) 0.025(4) 0.056(5) 0.038(5)
C21 0.089(5) 0.051(4) 0.055(4) 0.019(3) 0.031(4) 0.025(4)
C22 0.121(7) 0.094(6) 0.060(5) 0.041(5) 0.039(5) 0.068(6)
C23 0.079(5) 0.063(4) 0.047(3) 0.030(3) 0.028(3) 0.045(4)
C24 0.072(5) 0.075(5) 0.067(4) 0.046(4) 0.029(4) 0.032(4)
C25 0.052(3) 0.053(3) 0.069(4) 0.032(3) 0.022(3) 0.027(3)
C26 0.045(3) 0.056(4) 0.130(8) 0.056(5) 0.021(4) 0.020(3)
C27 0.076(6) 0.044(4) 0.144(10) 0.026(5) -0.037(6) 0.012(4)
C28 0.187(13) 0.113(8) 0.142(11) 0.087(8) 0.090(10) 0.103(10)
C29 0.132(9) 0.110(8) 0.116(8) 0.069(7) 0.056(7) 0.093(8)
C30 0.063(6) 0.054(5) 0.31(2) 0.051(9) -0.014(9) 0.013(5)
C31 0.080(7) 0.070(6) 0.214(16) 0.008(8) -0.048(9) 0.023(6)
C32 0.097(9) 0.098(8) 0.218(17) 0.008(10) -0.034(10) 0.051(7)
C33 0.109(9) 0.141(10) 0.209(15) 0.108(11) 0.082(10) 0.080(8)
C34 0.070(5) 0.072(5) 0.170(10) 0.086(6) 0.061(6) 0.044(4)
C35 0.071(5) 0.107(7) 0.207(12) 0.114(8) 0.060(7) 0.049(5)
C36 0.213(15) 0.084(7) 0.163(12) 0.060(8) 0.124(12) 0.083(9)
C37 0.079(5) 0.146(9) 0.113(7) 0.082(7) 0.061(5) 0.078(6)
Dy1 0.03355(14) 0.03764(15) 0.03759(15) 0.01453(10) 0.00292(10) 0.01641(11)
O9 0.171(8) 0.132(6) 0.131(7) 0.028(5) 0.112(7) 0.029(6)

loop_
_atom_type_symbol
_atom_type_description
_atom_type_scat_dispersion_real
_atom_type_scat_dispersion_imag
_atom_type_scat_source
C C 0.0033 0.0016 'International Tables Vol C Tables 4.2.6.8 and 6.1.1.4'
H H 0.0000 0.0000 'International Tables Vol C Tables 4.2.6.8 and 6.1.1.4'
O O 0.0106 0.0060 'International Tables Vol C Tables 4.2.6.8 and 6.1.1.4'
Dy Dy -0.1892 4.4098 'International Tables Vol C Tables 4.2.6.8 and 6.1.1.4'
F F 0.0171 0.0103 'International Tables Vol C Tables 4.2.6.8 and 6.1.1.4'

loop_
_geom_angle_atom_site_label_1
_geom_angle_atom_site_label_2
_geom_angle_atom_site_label_3
_geom_angle
_geom_angle_site_symmetry_1
_geom_angle_site_symmetry_3
C2 O1 C7 116.0(5) . .
C2 O1 Dy1 114.2(3) . 2_565
C7 O1 Dy1 123.8(4) . 2_565
C11 O2 Dy1 125.6(3) . .
C11 O2 Dy1 117.5(3) . 2_565
Dy1 O2 Dy1 114.28(13) . 2_565
C6 O3 C14 116.0(5) . .
C6 O3 Dy1 114.0(3) . .
C14 O3 Dy1 125.0(4) . .
C1 O4 Dy1 139.8(4) . .
C9 O5 Dy1 133.5(4) . .
C25 O6 Dy1 138.3(4) . .
C23 O7 Dy1 136.4(4) . .
C37 O8 H8 105.9 . .
C37 O8 Dy1 140.4(4) . .
Dy1 O8 H8 111.3 . .
O4 C1 C10 122.5(6) . .
O4 C1 C12 115.6(6) . .
C10 C1 C12 121.8(6) . .
O1 C2 C3 125.3(5) . .
O1 C2 C11 113.4(5) . .
C3 C2 C11 121.3(6) . .
C2 C3 H3 120.1 . .
C4 C3 C2 119.7(6) . .
C4 C3 H3 120.1 . .
C3 C4 H4 119.3 . .
C3 C4 C5 121.5(6) . .
C5 C4 H4 119.3 . .
C4 C5 H5 120.6 . .
C4 C5 C6 118.7(7) . .
C6 C5 H5 120.6 . .
O3 C6 C5 125.0(6) . .
O3 C6 C11 113.7(5) . .
C5 C6 C11 121.2(6) . .
O1 C7 H7A 109.5 . .
O1 C7 H7B 109.5 . .
O1 C7 H7C 109.5 . .
H7A C7 H7B 109.5 . .
H7A C7 H7C 109.5 . .
H7B C7 H7C 109.5 . .
F1 C8 C9 111.5(7) . .
F2 C8 F1 105.8(7) . .
F2 C8 F3 106.8(8) . .
F2 C8 C9 115.2(7) . .
F3 C8 F1 106.8(9) . .
F3 C8 C9 110.3(7) . .
O5 C9 C8 112.1(6) . .
O5 C9 C10 129.7(6) . .
C10 C9 C8 118.3(6) . .
C1 C10 H10 118.9 . .
C9 C10 C1 122.1(6) . .
C9 C10 H10 118.9 . .
O2 C11 C2 121.2(5) . .
O2 C11 C6 121.3(5) . .
C6 C11 C2 117.4(5) . .
C13 C12 C1 122.2(8) . .
C21 C12 C1 119.1(6) . .
C21 C12 C13 118.7(7) . .
C12 C13 H13 120.8 . .
C12 C13 C16 118.4(10) . .
C16 C13 H13 120.8 . .
O3 C14 H14A 109.5 . .
O3 C14 H14B 109.5 . .
O3 C14 H14C 109.5 . .
H14A C14 H14B 109.5 . .
H14A C14 H14C 109.5 . .
H14B C14 H14C 109.5 . .
C16 C15 C18 120.6(12) . .
C16 C15 C20 118.9(8) . .
C20 C15 C18 120.5(13) . .
C13 C16 H16 118.9 . .
C15 C16 C13 122.3(10) . .
C15 C16 H16 118.9 . .
C18 C17 H17 119.3 . .
C36 C17 H17 119.3 . .
C36 C17 C18 121.4(12) . .
C15 C18 H18 121.2 . .
C17 C18 C15 117.6(14) . .
C17 C18 H18 121.2 . .
C20 C19 H19 120.0 . .
C36 C19 H19 120.0 . .
C36 C19 C20 120.1(13) . .
C15 C20 C19 118.0(9) . .
C15 C20 C21 119.1(10) . .
C19 C20 C21 122.8(10) . .
C12 C21 C20 122.6(8) . .
C12 C21 H21 118.7 . .
C20 C21 H21 118.7 . .
F4 C22 C23 110.9(7) . .
F5 C22 F4 107.1(10) . .
F5 C22 C23 112.8(7) . .
F6 C22 F4 107.6(8) . .
F6 C22 F5 103.1(8) . .
F6 C22 C23 114.8(9) . .
O7 C23 C22 112.4(7) . .
O7 C23 C24 128.9(6) . .
C24 C23 C22 118.7(7) . .
C23 C24 H24 118.8 . .
C23 C24 C25 122.4(6) . .
C25 C24 H24 118.8 . .
O6 C25 C24 123.2(6) . .
O6 C25 C26 116.4(6) . .
C24 C25 C26 120.3(6) . .
C27 C26 C25 119.9(6) . .
C35 C26 C25 125.9(8) . .
C35 C26 C27 114.2(9) . .
C26 C27 H27 113.9 . .
C26 C27 C28 132.2(11) . .
C28 C27 H27 113.9 . .
C27 C28 H28 124.3 . .
C29 C28 C27 111.4(10) . .
C29 C28 H28 124.3 . .
C28 C29 C30 115.7(11) . .
C28 C29 C34 123.8(9) . .
C30 C29 C34 120.5(10) . .
C29 C30 H30 122.2 . .
C31 C30 C29 115.6(13) . .
C31 C30 H30 122.2 . .
C30 C31 H31 120.6 . .
C30 C31 C32 118.8(12) . .
C32 C31 H31 120.6 . .
C31 C32 H32 114.0 . .
C31 C32 C33 132.0(15) . .
C33 C32 H32 114.0 . .
C32 C33 H33 124.2 . .
C34 C33 C32 111.6(13) . .
C34 C33 H33 124.2 . .
C33 C34 C29 121.3(10) . .
C33 C34 C35 121.8(10) . .
C35 C34 C29 116.9(7) . .
C26 C35 C34 121.4(9) . .
C26 C35 H35 119.3 . .
C34 C35 H35 119.3 . .
C17 C36 C19 122.2(15) . .
C17 C36 H36 118.9 . .
C19 C36 H36 118.9 . .
O8 C37 H37A 109.5 . .
O8 C37 H37B 109.5 . .
O8 C37 H37C 109.5 . .
H37A C37 H37B 109.5 . .
H37A C37 H37C 109.5 . .
H37B C37 H37C 109.5 . .
O1 Dy1 O3 144.57(14) 2_565 .
O1 Dy1 Dy1 96.16(9) 2_565 2_565
O2 Dy1 O1 129.31(12) . 2_565
O2 Dy1 O1 64.22(12) 2_565 2_565
O2 Dy1 O2 65.72(13) . 2_565
O2 Dy1 O3 121.68(12) 2_565 .
O2 Dy1 O3 63.70(12) . .
O2 Dy1 O4 82.45(13) . .
O2 Dy1 O5 146.71(13) . .
O2 Dy1 O6 73.44(13) 2_565 .
O2 Dy1 O6 82.34(12) . .
O2 Dy1 O7 132.86(13) . .
O2 Dy1 O8 68.61(14) 2_565 .
O2 Dy1 O8 82.42(13) . .
O2 Dy1 Dy1 32.22(7) 2_565 2_565
O2 Dy1 Dy1 33.50(8) . 2_565
O3 Dy1 Dy1 93.37(9) . 2_565
O4 Dy1 O1 140.88(14) . 2_565
O4 Dy1 O2 133.28(15) . 2_565
O4 Dy1 O3 64.39(15) . .
O4 Dy1 O5 71.44(15) . .
O4 Dy1 O6 137.16(15) . .
O4 Dy1 O7 92.24(16) . .
O4 Dy1 O8 74.27(17) . .
O4 Dy1 Dy1 109.77(11) . 2_565
O5 Dy1 O1 70.10(14) . 2_565
O5 Dy1 O2 119.25(14) . 2_565
O5 Dy1 O3 118.87(14) . .
O5 Dy1 O6 130.92(13) . .
O5 Dy1 O8 71.06(15) . .
O5 Dy1 Dy1 141.71(11) . 2_565
O6 Dy1 O1 76.59(14) . 2_565
O6 Dy1 O3 72.95(14) . .
O6 Dy1 O8 142.05(15) . .
O6 Dy1 Dy1 75.49(9) . 2_565
O7 Dy1 O1 81.25(14) . 2_565
O7 Dy1 O2 134.47(14) . 2_565
O7 Dy1 O3 71.79(14) . .
O7 Dy1 O5 69.95(15) . .
O7 Dy1 O6 70.22(14) . .
O7 Dy1 O8 140.99(14) . .
O7 Dy1 Dy1 145.29(11) . 2_565
O8 Dy1 O1 86.78(15) . 2_565
O8 Dy1 O3 128.59(15) . .
O8 Dy1 Dy1 72.66(10) . 2_565
H9A O9 H9B 109.5 . .

loop_
_geom_bond_atom_site_label_1
_geom_bond_atom_site_label_2
_geom_bond_distance
_geom_bond_site_symmetry_2
F1 C8 1.327(11) .
F2 C8 1.306(9) .
F3 C8 1.321(10) .
F4 C22 1.298(11) .
F5 C22 1.292(11) .
F6 C22 1.289(11) .
O1 C2 1.369(7) .
O1 C7 1.443(7) .
O1 Dy1 2.563(4) 2_565
O2 C11 1.330(6) .
O2 Dy1 2.384(3) 2_565
O2 Dy1 2.303(3) .
O3 C6 1.380(7) .
O3 C14 1.439(8) .
O3 Dy1 2.678(4) .
O4 C1 1.246(7) .
O4 Dy1 2.325(4) .
O5 C9 1.241(7) .
O5 Dy1 2.357(4) .
O6 C25 1.238(7) .
O6 Dy1 2.415(4) .
O7 C23 1.254(8) .
O7 Dy1 2.350(4) .
O8 H8 0.8520 .
O8 C37 1.396(8) .
O8 Dy1 2.435(4) .
C1 C10 1.413(9) .
C1 C12 1.491(9) .
C2 C3 1.379(8) .
C2 C11 1.399(7) .
C3 H3 0.9300 .
C3 C4 1.365(10) .
C4 H4 0.9300 .
C4 C5 1.376(10) .
C5 H5 0.9300 .
C5 C6 1.396(9) .
C6 C11 1.398(8) .
C7 H7A 0.9600 .
C7 H7B 0.9600 .
C7 H7C 0.9600 .
C8 C9 1.530(9) .
C9 C10 1.348(10) .
C10 H10 0.9300 .
C12 C13 1.407(11) .
C12 C21 1.352(11) .
C13 H13 0.9300 .
C13 C16 1.411(14) .
C14 H14A 0.9600 .
C14 H14B 0.9600 .
C14 H14C 0.9600 .
C15 C16 1.367(16) .
C15 C18 1.432(13) .
C15 C20 1.380(14) .
C16 H16 0.9300 .
C17 H17 0.9300 .
C17 C18 1.36(2) .
C17 C36 1.32(2) .
C18 H18 0.9300 .
C19 H19 0.9300 .
C19 C20 1.382(14) .
C19 C36 1.370(14) .
C20 C21 1.410(10) .
C21 H21 0.9300 .
C22 C23 1.520(10) .
C23 C24 1.346(10) .
C24 H24 0.9300 .
C24 C25 1.419(10) .
C25 C26 1.518(10) .
C26 C27 1.377(8) .
C26 C35 1.355(8) .
C27 H27 0.9300 .
C27 C28 1.402(9) .
C28 H28 0.9300 .
C28 C29 1.332(8) .
C29 C30 1.434(9) .
C29 C34 1.485(13) .
C30 H30 0.9300 .
C30 C31 1.329(9) .
C31 H31 0.9300 .
C31 C32 1.354(9) .
C32 H32 0.9300 .
C32 C33 1.357(9) .
C33 H33 0.9300 .
C33 C34 1.332(8) .
C34 C35 1.440(8) .
C35 H35 0.9300 .
C36 H36 0.9300 .
C37 H37A 0.9600 .
C37 H37B 0.9600 .
C37 H37C 0.9600 .
Dy1 O1 2.563(4) 2_565
Dy1 O2 2.384(3) 2_565
Dy1 Dy1 3.9376(5) 2_565
O9 H9A 0.8500 .
O9 H9B 0.8499 .

loop_
_geom_torsion_atom_site_label_1
_geom_torsion_atom_site_label_2
_geom_torsion_atom_site_label_3
_geom_torsion_atom_site_label_4
_geom_torsion
_geom_torsion_site_symmetry_1
_geom_torsion_site_symmetry_4
F1 C8 C9 O5 53.3(9) . .
F1 C8 C9 C10 -126.3(8) . .
F2 C8 C9 O5 173.9(7) . .
F2 C8 C9 C10 -5.8(12) . .
F3 C8 C9 O5 -65.1(10) . .
F3 C8 C9 C10 115.3(9) . .
F4 C22 C23 O7 -62.9(10) . .
F4 C22 C23 C24 114.9(10) . .
F5 C22 C23 O7 57.1(10) . .
F5 C22 C23 C24 -125.1(9) . .
F6 C22 C23 O7 174.8(8) . .
F6 C22 C23 C24 -7.4(12) . .
O1 C2 C3 C4 176.8(6) . .
O1 C2 C11 O2 1.7(7) . .
O1 C2 C11 C6 -174.4(5) . .
O3 C6 C11 O2 -0.8(7) . .
O3 C6 C11 C2 175.3(5) . .
O4 C1 C10 C9 5.3(11) . .
O4 C1 C12 C13 -170.2(7) . .
O4 C1 C12 C21 8.6(9) . .
O5 C9 C10 C1 3.6(12) . .
O6 C25 C26 C27 31.5(9) . .
O6 C25 C26 C35 -147.8(7) . .
O7 C23 C24 C25 0.7(12) . .
C1 O4 Dy1 O1 -11.5(8) . 2_565
C1 O4 Dy1 O2 -113.7(7) . 2_565
C1 O4 Dy1 O2 -159.7(7) . .
C1 O4 Dy1 O3 135.9(7) . .
C1 O4 Dy1 O5 -0.6(7) . .
C1 O4 Dy1 O6 130.3(6) . .
C1 O4 Dy1 O7 67.4(7) . .
C1 O4 Dy1 O8 -75.5(7) . .
C1 O4 Dy1 Dy1 -140.0(7) . 2_565
C1 C12 C13 C16 177.3(8) . .
C1 C12 C21 C20 -178.3(6) . .
C2 C3 C4 C5 -1.0(12) . .
C3 C2 C11 O2 -179.3(5) . .
C3 C2 C11 C6 4.7(8) . .
C3 C4 C5 C6 1.5(12) . .
C4 C5 C6 O3 -178.2(7) . .
C4 C5 C6 C11 1.1(11) . .
C5 C6 C11 O2 179.8(6) . .
C5 C6 C11 C2 -4.1(9) . .
C6 O3 Dy1 O1 -132.1(4) . 2_565
C6 O3 Dy1 O2 -10.4(3) . .
C6 O3 Dy1 O2 -42.9(4) . 2_565
C6 O3 Dy1 O4 83.8(4) . .
C6 O3 Dy1 O5 132.0(4) . .
C6 O3 Dy1 O6 -100.2(4) . .
C6 O3 Dy1 O7 -174.4(4) . .
C6 O3 Dy1 O8 43.9(4) . .
C6 O3 Dy1 Dy1 -26.5(4) . 2_565
C7 O1 C2 C3 -3.9(8) . .
C7 O1 C2 C11 175.1(5) . .
C8 C9 C10 C1 -176.8(7) . .
C9 O5 Dy1 O1 -178.0(6) . 2_565
C9 O5 Dy1 O2 49.4(7) . .
C9 O5 Dy1 O2 139.1(5) . 2_565
C9 O5 Dy1 O3 -35.8(6) . .
C9 O5 Dy1 O4 9.3(5) . .
C9 O5 Dy1 O6 -127.8(5) . .
C9 O5 Dy1 O7 -90.3(6) . .
C9 O5 Dy1 O8 88.5(6) . .
C9 O5 Dy1 Dy1 107.9(5) . 2_565
C10 C1 C12 C13 9.7(11) . .
C10 C1 C12 C21 -171.5(7) . .
C11 O2 Dy1 O1 151.4(3) . 2_565
C11 O2 Dy1 O2 161.0(4) . 2_565
C11 O2 Dy1 O3 11.1(3) . .
C11 O2 Dy1 O4 -54.0(4) . .
C11 O2 Dy1 O5 -92.1(4) . .
C11 O2 Dy1 O6 85.8(4) . .
C11 O2 Dy1 O7 32.0(4) . .
C11 O2 Dy1 O8 -129.1(4) . .
C11 O2 Dy1 Dy1 161.0(4) . 2_565
C11 C2 C3 C4 -2.2(10) . .
C12 C1 C10 C9 -174.6(7) . .
C12 C13 C16 C15 1.1(17) . .
C13 C12 C21 C20 0.5(11) . .
C14 O3 C6 C5 -14.9(9) . .
C14 O3 C6 C11 165.7(6) . .
C14 O3 Dy1 O1 74.2(6) . 2_565
C14 O3 Dy1 O2 163.4(5) . 2_565
C14 O3 Dy1 O2 -164.2(6) . .
C14 O3 Dy1 O4 -69.9(6) . .
C14 O3 Dy1 O5 -21.8(6) . .
C14 O3 Dy1 O6 106.0(6) . .
C14 O3 Dy1 O7 31.8(6) . .
C14 O3 Dy1 O8 -109.8(6) . .
C14 O3 Dy1 Dy1 179.7(6) . 2_565
C15 C20 C21 C12 0.9(11) . .
C16 C15 C18 C17 -177.5(12) . .
C16 C15 C20 C19 178.5(10) . .
C16 C15 C20 C21 -1.3(13) . .
C18 C15 C16 C13 -178.6(10) . .
C18 C15 C20 C19 -2.6(13) . .
C18 C15 C20 C21 177.7(8) . .
C18 C17 C36 C19 1(2) . .
C19 C20 C21 C12 -178.9(8) . .
C20 C15 C16 C13 0.3(16) . .
C20 C15 C18 C17 3.6(16) . .
C20 C19 C36 C17 0.4(18) . .
C21 C12 C13 C16 -1.5(13) . .
C22 C23 C24 C25 -176.7(7) . .
C23 O7 Dy1 O1 -73.2(6) . 2_565
C23 O7 Dy1 O2 63.8(6) . .
C23 O7 Dy1 O2 -33.4(7) . 2_565
C23 O7 Dy1 O3 83.5(6) . .
C23 O7 Dy1 O4 145.6(6) . .
C23 O7 Dy1 O5 -145.1(6) . .
C23 O7 Dy1 O6 5.6(6) . .
C23 O7 Dy1 O8 -147.0(5) . .
C23 O7 Dy1 Dy1 15.0(7) . 2_565
C23 C24 C25 O6 -2.7(11) . .
C23 C24 C25 C26 173.3(7) . .
C24 C25 C26 C27 -144.8(7) . .
C24 C25 C26 C35 35.9(11) . .
C25 O6 Dy1 O1 77.3(6) . 2_565
C25 O6 Dy1 O2 -149.2(6) . .
C25 O6 Dy1 O2 144.0(6) . 2_565
C25 O6 Dy1 O3 -84.4(6) . .
C25 O6 Dy1 O4 -79.1(6) . .
C25 O6 Dy1 O5 29.3(7) . .
C25 O6 Dy1 O7 -8.1(6) . .
C25 O6 Dy1 O8 143.7(6) . .
C25 O6 Dy1 Dy1 177.4(6) . 2_565
C25 C26 C27 C28 178.5(8) . .
C25 C26 C35 C34 178.3(6) . .
C26 C27 C28 C29 3.7(14) . .
C27 C26 C35 C34 -1.0(11) . .
C27 C28 C29 C30 176.3(8) . .
C27 C28 C29 C34 -2.2(12) . .
C28 C29 C30 C31 178.5(9) . .
C28 C29 C34 C33 -177.0(9) . .
C28 C29 C34 C35 -0.2(12) . .
C29 C30 C31 C32 1.0(16) . .
C29 C34 C35 C26 2.0(11) . .
C30 C29 C34 C33 4.5(12) . .
C30 C29 C34 C35 -178.7(8) . .
C30 C31 C32 C33 0(2) . .
C31 C32 C33 C34 2(2) . .
C32 C33 C34 C29 -3.5(13) . .
C32 C33 C34 C35 179.8(9) . .
C33 C34 C35 C26 178.8(8) . .
C34 C29 C30 C31 -2.9(14) . .
C35 C26 C27 C28 -2.1(13) . .
C36 C17 C18 C15 -3(2) . .
C36 C19 C20 C15 0.6(14) . .
C36 C19 C20 C21 -179.6(9) . .
C37 O8 Dy1 O1 -47.5(9) . 2_565
C37 O8 Dy1 O2 -111.0(9) . 2_565
C37 O8 Dy1 O2 -177.9(9) . .
C37 O8 Dy1 O3 134.8(9) . .
C37 O8 Dy1 O4 97.9(9) . .
C37 O8 Dy1 O5 22.5(9) . .
C37 O8 Dy1 O6 -110.8(9) . .
C37 O8 Dy1 O7 24.3(10) . .
C37 O8 Dy1 Dy1 -145.0(9) . 2_565
Dy1 O1 C2 C3 -157.7(5) 2_565 .
Dy1 O1 C2 C11 21.4(6) 2_565 .
Dy1 O2 C11 C2 173.1(4) . .
Dy1 O2 C11 C2 -26.4(6) 2_565 .
Dy1 O2 C11 C6 -11.0(6) . .
Dy1 O2 C11 C6 149.5(4) 2_565 .
Dy1 O2 Dy1 O1 -9.6(2) 2_565 2_565
Dy1 O2 Dy1 O2 0.0 2_565 2_565
Dy1 O2 Dy1 O3 -150.0(2) 2_565 .
Dy1 O2 Dy1 O4 144.94(18) 2_565 .
Dy1 O2 Dy1 O5 106.8(3) 2_565 .
Dy1 O2 Dy1 O6 -75.23(16) 2_565 .
Dy1 O2 Dy1 O7 -129.04(18) 2_565 .
Dy1 O2 Dy1 O8 69.90(17) 2_565 .
Dy1 O3 C6 C5 -171.2(5) . .
Dy1 O3 C6 C11 9.5(6) . .
Dy1 O4 C1 C10 -5.3(11) . .
Dy1 O4 C1 C12 174.6(5) . .
Dy1 O5 C9 C8 167.7(5) . .
Dy1 O5 C9 C10 -12.7(11) . .
Dy1 O6 C25 C24 8.6(11) . .
Dy1 O6 C25 C26 -167.5(4) . .
Dy1 O7 C23 C22 173.3(5) . .
Dy1 O7 C23 C24 -4.3(11) . .
